data_4065613
loop_
_publ_author_name
'Dastgir, Sarim'
'Coleman, Karl S.'
'Cowley, Andrew R.'
'Green, Malcolm L. H.'

_publ_section_title
;
 Synthesis, Structure, and Temperature-Dependent Dynamics of Neutral
 Palladium Allyl Complexes of Annulated Diaminocarbenes and Their
 Catalytic Application for C&#x2212;C and C&#x2212;N Bond Formation
 Reactions&#x2020;
;
_journal_issue 21
_journal_name_full Organometallics
_journal_page_first 4858
_journal_paper_doi 10.1021/om1000327
_journal_volume 29
_journal_year 2010
_chemical_compound_source
;
synthesis as described
;
_chemical_formula_moiety ' C31 H31 N2, C1 H2 Cl2, B1 F4 '
_chemical_formula_sum 'C32 H33 B Cl2 F4 N2'
_chemical_formula_weight 603.34
_chemical_name_systematic
;                                                             
?                                                             
;
_space_group_IT_number 14
_symmetry_cell_setting monoclinic
_symmetry_space_group_name_Hall '-P 2yn'
_symmetry_space_group_name_H-M 'P 1 21/n 1'
_atom_sites_solution_hydrogens geom
_atom_sites_solution_primary direct
_cell_angle_alpha 90
_cell_angle_beta 93.1091(4)
_cell_angle_gamma 90
_cell_formula_units_Z 4
_cell_length_a 12.2656(2)
_cell_length_b 9.7269(2)
_cell_length_c 25.0605(3)
_cell_measurement_reflns_used 30789
_cell_measurement_temperature 150
_cell_measurement_theta_max 28
_cell_measurement_theta_min 5
_cell_volume 2985.47(9)
_computing_cell_refinement
;                                                             
KappaCCD software 'DENZO' (Otwinowski & Minor, 1996)          
;
_computing_data_collection
;                                                             
KappaCCD software 'Collect' (Nonius, 2000)                    
;
_computing_data_reduction
;                                                             
KappaCCD software 'DENZO' (Otwinowski & Minor, 1996)          
;
_computing_publication_material
;                                                             
CRYSTALS (Watkin et al, 2001)                                 
;
_computing_structure_refinement
;                                                             
CRYSTALS (Watkin et al, 2001)                                 
;
_computing_structure_solution 'SIR92 (Giacovazzo et al, 1992)'
_diffrn_ambient_temperature 150
_diffrn_measured_fraction_theta_full 0.999
_diffrn_measured_fraction_theta_max 0.999
_diffrn_measurement_device_type
;                                                             
Nonius KappaCCD                                               
;
_diffrn_measurement_method \w
_diffrn_radiation_monochromator graphite
_diffrn_radiation_type 'Mo K\a'
_diffrn_radiation_wavelength 0.71073
_diffrn_reflns_av_R_equivalents 0.037
_diffrn_reflns_limit_h_max 15
_diffrn_reflns_limit_h_min -15
_diffrn_reflns_limit_k_max 12
_diffrn_reflns_limit_k_min -12
_diffrn_reflns_limit_l_max 32
_diffrn_reflns_limit_l_min -32
_diffrn_reflns_number 30789
_diffrn_reflns_theta_full 27.46
_diffrn_reflns_theta_max 27.46
_diffrn_reflns_theta_min 5.10
_diffrn_standards_decay_% 0.00
_diffrn_standards_interval_count 0
_diffrn_standards_interval_time 0
_diffrn_standards_number 0
_exptl_absorpt_coefficient_mu 0.267
_exptl_absorpt_correction_T_max 0.98
_exptl_absorpt_correction_T_min 0.90
_exptl_absorpt_correction_type multi-scan
_exptl_absorpt_process_details
; 
 Denzo/Scalepack (Otwinowski & Minor, 1996) 
;
_exptl_crystal_colour ' colourless '
_exptl_crystal_density_diffrn 1.342
_exptl_crystal_description ' prism '
_exptl_crystal_F_000 1256.
_exptl_crystal_size_max 0.38
_exptl_crystal_size_mid 0.14
_exptl_crystal_size_min 0.08
_refine_diff_density_max 0.87
_refine_diff_density_min -1.05
_refine_ls_extinction_method None
_refine_ls_goodness_of_fit_ref 1.0438
_refine_ls_hydrogen_treatment mixed
_refine_ls_matrix_type full
_refine_ls_number_parameters 374
_refine_ls_number_reflns 3941
_refine_ls_R_factor_gt 0.0669
_refine_ls_shift/su_max 0.004115
_refine_ls_structure_factor_coef F
_refine_ls_weighting_details
;
Chebychev polynomial with 3 parameters (Carruthers & Watkin , 1979)
 1.43    0.910    0.852    
;
_refine_ls_weighting_scheme calc
_refine_ls_wR_factor_ref 0.0827
_reflns_limit_h_max 15
_reflns_limit_h_min -15
_reflns_limit_k_max 12
_reflns_limit_k_min 0
_reflns_limit_l_max 32
_reflns_limit_l_min 0
_reflns_number_gt 3941
_reflns_number_total 6775
_reflns_threshold_expression >3.00\s(I)
_cod_data_source_file om1000327_si_002.cif
_cod_data_source_block Salt_3a
_cod_depositor_comments
;
The following automatic conversions were performed:

'_symmetry_cell_setting' value 'Monoclinic' changed to 'monoclinic'
according to /home/saulius/struct/CIF-dictionaries/cif_core.dic
dictionary named 'cif_core.dic' version 2.4.1 from 2010-06-29.

Automatic conversion script
Id: cif_fix_values 1715 2011-07-08 13:25:40Z adriana 

The following automatic conversions were performed:
data name '_geom_contact__publ_flag' replaced with
'_geom_contact_publ_flag' as specified in the replacement file
'/home/antanas/src/cod-tools/trunk/data/replacement-values/replacement_tags.lst'.

Automatic conversion script
Id: cif_correct_tags 5005 2017-03-03 11:38:54Z antanas 
;
_cod_original_sg_symbol_H-M 'P 1 21/n 1 '
_cod_original_formula_sum ' C32 H33 B1 Cl2 F4 N2 '
_cod_database_code 4065613

loop_
_symmetry_equiv_pos_as_xyz
x,y,z
-x,-y,-z
-x+1/2,y+1/2,-z+1/2
x+1/2,-y+1/2,z+1/2

loop_
_atom_site_label
_atom_site_fract_x
_atom_site_fract_y
_atom_site_fract_z
_atom_site_U_iso_or_equiv
_atom_site_occupancy
_atom_site_adp_type
C1 0.3232(2) 0.3364(3) 0.32317(11) 0.0224 1.0000 Uani
N1 0.25597(19) 0.2790(2) 0.35570(9) 0.0237 1.0000 Uani
C2 0.3055(3) 0.1519(3) 0.38039(12) 0.0273 1.0000 Uani
C3 0.4172(2) 0.1435(3) 0.35363(12) 0.0253 1.0000 Uani
N2 0.41437(19) 0.2678(2) 0.31859(9) 0.0233 1.0000 Uani
C4 0.3353(3) 0.1673(3) 0.43973(12) 0.0308 1.0000 Uani
C5 0.2736(3) 0.1783(4) 0.48338(14) 0.0423 1.0000 Uani
C6 0.3299(4) 0.1939(4) 0.53455(15) 0.0545 1.0000 Uani
C7 0.4404(4) 0.1951(4) 0.54155(14) 0.0525 1.0000 Uani
C8 0.5034(3) 0.1538(3) 0.39922(13) 0.0308 1.0000 Uani
C9 0.6152(3) 0.1499(3) 0.40037(16) 0.0406 1.0000 Uani
C10 0.6728(3) 0.1619(4) 0.4506(2) 0.0536 1.0000 Uani
C11 0.6216(4) 0.1782(4) 0.49739(18) 0.0521 1.0000 Uani
C12 0.5062(4) 0.1814(3) 0.49728(14) 0.0439 1.0000 Uani
C13 0.4490(3) 0.1685(3) 0.44678(13) 0.0328 1.0000 Uani
C14 0.1514(2) 0.3310(3) 0.36991(12) 0.0246 1.0000 Uani
C15 0.0572(3) 0.2683(3) 0.34748(12) 0.0300 1.0000 Uani
C16 -0.0428(3) 0.3165(4) 0.36357(13) 0.0352 1.0000 Uani
C17 -0.0494(3) 0.4221(4) 0.40037(13) 0.0371 1.0000 Uani
C18 0.0462(3) 0.4811(3) 0.42148(13) 0.0332 1.0000 Uani
C19 0.1484(3) 0.4380(3) 0.40673(12) 0.0277 1.0000 Uani
C20 0.0614(3) 0.1570(4) 0.30581(14) 0.0399 1.0000 Uani
C21 -0.1592(3) 0.4736(5) 0.41695(17) 0.0534 1.0000 Uani
C22 0.2501(3) 0.5079(3) 0.42976(13) 0.0334 1.0000 Uani
C23 0.5071(2) 0.3056(3) 0.28874(11) 0.0238 1.0000 Uani
C24 0.5308(2) 0.2246(3) 0.24481(11) 0.0272 1.0000 Uani
C25 0.6271(3) 0.2531(4) 0.21989(13) 0.0350 1.0000 Uani
C26 0.6966(3) 0.3579(4) 0.23705(14) 0.0370 1.0000 Uani
C27 0.6683(3) 0.4384(3) 0.27980(14) 0.0357 1.0000 Uani
C28 0.5742(2) 0.4147(3) 0.30698(12) 0.0277 1.0000 Uani
C29 0.4560(3) 0.1103(4) 0.22467(13) 0.0360 1.0000 Uani
C30 0.8021(3) 0.3835(5) 0.20960(18) 0.0552 1.0000 Uani
C31 0.5464(3) 0.5024(3) 0.35374(14) 0.0348 1.0000 Uani
B1 0.1858(3) 0.2958(3) 0.17614(13) 0.0283 1.0000 Uani
F1 0.0755(2) 0.3232(2) 0.16738(14) 0.0766 1.0000 Uani
F2 0.2348(3) 0.3229(2) 0.12957(11) 0.0802 1.0000 Uani
F3 0.19742(16) 0.15758(18) 0.18960(8) 0.0374 1.0000 Uani
F4 0.2264(2) 0.3787(2) 0.21634(9) 0.0543 1.0000 Uani
C32 0.4521(6) 0.3917(7) 0.0700(3) 0.1037 1.0000 Uani
Cl1 0.4598(1) 0.31508(13) 0.00703(5) 0.0677 1.0000 Uani
Cl2 0.58487(17) 0.4265(2) 0.10008(6) 0.1012 1.0000 Uani
H1 0.309(3) 0.413(4) 0.3055(14) 0.025(8) 1.0000 Uiso
H21 0.2540 0.0725 0.3756 0.0327 1.0000 Uiso
H31 0.4321 0.0588 0.3326 0.0303 1.0000 Uiso
H51 0.1920 0.1755 0.4797 0.0511 1.0000 Uiso
H61 0.2857 0.2043 0.5667 0.0658 1.0000 Uiso
H71 0.4755 0.2059 0.5783 0.0622 1.0000 Uiso
H91 0.6548 0.1390 0.3668 0.0482 1.0000 Uiso
H101 0.7543 0.1583 0.4520 0.0630 1.0000 Uiso
H111 0.6660 0.1879 0.5318 0.0608 1.0000 Uiso
H161 -0.1116 0.2738 0.3482 0.0423 1.0000 Uiso
H181 0.0416 0.5570 0.4482 0.0402 1.0000 Uiso
H201 -0.0145 0.1264 0.2952 0.0478 1.0000 Uiso
H202 0.1044 0.0773 0.3208 0.0478 1.0000 Uiso
H203 0.0971 0.1936 0.2738 0.0478 1.0000 Uiso
H211 -0.1478 0.5495 0.4436 0.0648 1.0000 Uiso
H212 -0.1997 0.3966 0.4333 0.0648 1.0000 Uiso
H213 -0.2024 0.5089 0.3848 0.0648 1.0000 Uiso
H221 0.2295 0.5814 0.4552 0.0401 1.0000 Uiso
H222 0.2979 0.4388 0.4491 0.0401 1.0000 Uiso
H223 0.2905 0.5499 0.4002 0.0401 1.0000 Uiso
H251 0.6466 0.1959 0.1886 0.0421 1.0000 Uiso
H271 0.7172 0.5162 0.2915 0.0427 1.0000 Uiso
H291 0.4876 0.0652 0.1931 0.0432 1.0000 Uiso
H292 0.4485 0.0408 0.2537 0.0432 1.0000 Uiso
H293 0.3826 0.1491 0.2139 0.0432 1.0000 Uiso
H301 0.8417 0.4627 0.2272 0.0669 1.0000 Uiso
H302 0.8490 0.2995 0.2125 0.0669 1.0000 Uiso
H303 0.7850 0.4053 0.1711 0.0669 1.0000 Uiso
H311 0.6042 0.5739 0.3603 0.0416 1.0000 Uiso
H312 0.5422 0.4435 0.3863 0.0416 1.0000 Uiso
H313 0.4744 0.5483 0.3458 0.0416 1.0000 Uiso
H321 0.4109 0.4801 0.0658 0.1278 1.0000 Uiso
H322 0.4126 0.3283 0.0937 0.1278 1.0000 Uiso

loop_
_atom_site_aniso_label
_atom_site_aniso_U_11
_atom_site_aniso_U_22
_atom_site_aniso_U_33
_atom_site_aniso_U_23
_atom_site_aniso_U_13
_atom_site_aniso_U_12
C1 0.0264(15) 0.0196(13) 0.0206(13) -0.0012(11) -0.0033(11) -0.0004(11)
N1 0.0245(12) 0.0226(11) 0.0242(12) 0.002(1) 0.002(1) 0.002(1)
C2 0.0351(16) 0.0203(13) 0.0264(15) 0.0015(11) 0.0001(12) -0.0010(12)
C3 0.0309(16) 0.0184(13) 0.0264(14) 0.0003(11) -0.0008(12) 0.0027(11)
N2 0.0247(12) 0.0213(11) 0.0237(12) 0.0011(9) 0.0000(9) 0.000(1)
C4 0.0449(19) 0.0206(14) 0.0271(15) 0.0053(11) 0.0024(13) 0.0026(13)
C5 0.060(2) 0.0359(17) 0.0318(17) 0.0088(14) 0.0104(16) 0.0083(17)
C6 0.096(4) 0.039(2) 0.0294(18) 0.0070(15) 0.012(2) 0.013(2)
C7 0.096(4) 0.0312(18) 0.0282(18) 0.0021(14) -0.014(2) 0.005(2)
C8 0.0380(17) 0.0207(14) 0.0328(16) 0.0035(12) -0.0064(13) 0.0034(12)
C9 0.0362(18) 0.0315(17) 0.053(2) 0.0064(15) -0.0086(16) 0.0043(14)
C10 0.044(2) 0.039(2) 0.074(3) 0.0071(19) -0.025(2) 0.0044(17)
C11 0.064(3) 0.0309(17) 0.057(2) 0.0026(17) -0.035(2) -0.0019(17)
C12 0.073(3) 0.0244(15) 0.0328(17) 0.0045(13) -0.0155(17) 0.0005(16)
C13 0.049(2) 0.0174(13) 0.0313(16) 0.0050(12) -0.0089(14) 0.0020(13)
C14 0.0246(14) 0.0259(14) 0.0236(13) 0.0032(11) 0.0033(11) 0.0009(11)
C15 0.0285(16) 0.0373(16) 0.0243(14) 0.0030(12) 0.0028(12) -0.0014(13)
C16 0.0284(16) 0.0469(19) 0.0304(16) 0.0071(14) 0.0022(13) -0.0035(15)
C17 0.0369(18) 0.0429(19) 0.0323(16) 0.0114(14) 0.0098(14) 0.0043(15)
C18 0.0412(18) 0.0321(16) 0.0271(15) 0.0048(12) 0.0098(13) 0.0057(14)
C19 0.0325(16) 0.0263(14) 0.0246(14) 0.0042(12) 0.0032(12) -0.0002(12)
C20 0.0337(17) 0.051(2) 0.0350(17) -0.0105(15) 0.0013(14) -0.0076(16)
C21 0.042(2) 0.070(3) 0.051(2) 0.011(2) 0.0184(18) 0.016(2)
C22 0.0417(19) 0.0291(15) 0.0295(16) -0.0012(12) 0.0012(14) -0.0057(14)
C23 0.0232(14) 0.0250(14) 0.0233(13) 0.0020(11) 0.0026(11) 0.0017(11)
C24 0.0264(15) 0.0307(15) 0.0245(14) 0.0008(12) -0.0006(12) 0.0037(12)
C25 0.0335(17) 0.0413(18) 0.0304(16) 0.0005(14) 0.0049(13) 0.0057(14)
C26 0.0286(16) 0.0422(18) 0.0405(18) 0.0053(15) 0.0035(14) 0.0016(14)
C27 0.0298(17) 0.0322(16) 0.0448(19) 0.0026(14) -0.0007(14) -0.0064(14)
C28 0.0272(15) 0.0244(14) 0.0313(15) 0.0017(12) -0.0014(12) 0.0023(12)
C29 0.0345(18) 0.0405(18) 0.0329(16) -0.0116(14) -0.0001(14) -0.0019(14)
C30 0.038(2) 0.072(3) 0.057(2) 0.007(2) 0.0163(18) -0.008(2)
C31 0.0332(17) 0.0293(16) 0.0415(18) -0.0087(14) -0.0015(14) -0.0008(13)
B1 0.040(2) 0.0228(16) 0.0219(15) 0.0005(12) 0.0003(14) 0.0016(14)
F1 0.0563(15) 0.0355(12) 0.133(3) 0.0017(14) -0.0422(16) 0.0051(11)
F2 0.153(3) 0.0409(13) 0.0514(15) -0.0009(11) 0.0462(17) -0.0149(16)
F3 0.0414(11) 0.0260(9) 0.0448(11) 0.0069(8) 0.0026(9) 0.0049(8)
F4 0.0764(16) 0.0436(12) 0.0406(12) -0.010(1) -0.0188(11) -0.0071(11)
C32 0.095(4) 0.084(4) 0.140(6) 0.031(4) 0.083(4) 0.027(3)
Cl1 0.0580(6) 0.0647(7) 0.0787(8) 0.0236(6) -0.0105(6) -0.0127(5)
Cl2 0.1377(15) 0.1115(13) 0.0522(7) -0.0021(7) -0.0145(8) 0.0321(11)

loop_
_atom_type_symbol
_atom_type_scat_dispersion_real
_atom_type_scat_dispersion_imag
_atom_type_scat_Cromer_Mann_a1
_atom_type_scat_Cromer_Mann_b1
_atom_type_scat_Cromer_Mann_a2
_atom_type_scat_Cromer_Mann_b2
_atom_type_scat_Cromer_Mann_a3
_atom_type_scat_Cromer_Mann_b3
_atom_type_scat_Cromer_Mann_a4
_atom_type_scat_Cromer_Mann_b4
_atom_type_scat_Cromer_Mann_c
_atom_type_scat_source
'C   ' 0.0020 0.0020 2.3100 20.8439 1.0200 10.2075 1.5886 0.5687 0.8650 51.6512 0.2156 International_Tables_Vol_IV_Table_2.2B
'H   ' 0.0000 0.0000 0.4930 10.5109 0.3229 26.1257 0.1402 3.1424 0.0408 57.7997 0.0030 International_Tables_Vol_IV_Table_2.2B
'B   ' 0.0000 0.0010 2.0545 23.2185 1.3326 1.0210 1.0979 60.3498 0.7068 0.1403 -0.1932 International_Tables_Vol_IV_Table_2.2B
'Cl  ' 0.1320 0.1590 11.4604 0.0104 7.1964 1.1662 6.2556 18.5194 1.6455 47.7784 -9.5574 International_Tables_Vol_IV_Table_2.2B
'F   ' 0.0140 0.0100 3.5392 10.2825 2.6412 4.2944 1.5170 0.2615 1.0243 26.1476 0.2776 International_Tables_Vol_IV_Table_2.2B
'N   ' 0.0040 0.0030 12.2126 0.0057 3.1322 9.8933 2.0125 28.9975 1.1663 0.5826 -11.5290 International_Tables_Vol_IV_Table_2.2B

loop_
_geom_angle_atom_site_label_1
_geom_angle_atom_site_label_2
_geom_angle_atom_site_label_3
_geom_angle
_geom_angle_publ_flag
N1 C1 N2 113.8(3) yes
N1 C1 H1 124.(2) yes
N2 C1 H1 122.(2) yes
C1 N1 C2 110.7(2) yes
C1 N1 C14 126.9(2) yes
C2 N1 C14 122.3(2) yes
N1 C2 C3 102.3(2) yes
N1 C2 C4 113.2(2) yes
C3 C2 C4 104.8(2) yes
N1 C2 H21 110.4 no
C3 C2 H21 118.1 no
C4 C2 H21 108.1 no
C2 C3 N2 102.5(2) yes
C2 C3 C8 105.4(2) yes
N2 C3 C8 112.5(2) yes
C2 C3 H31 117.4 no
N2 C3 H31 110.8 no
C8 C3 H31 108.2 no
C1 N2 C3 110.7(2) yes
C1 N2 C23 127.9(2) yes
C3 N2 C23 121.2(2) yes
C2 C4 C5 132.6(3) yes
C2 C4 C13 108.0(3) yes
C5 C4 C13 119.4(3) yes
C4 C5 C6 117.6(4) yes
C4 C5 H51 121.2 no
C6 C5 H51 121.2 no
C5 C6 C7 123.1(4) yes
C5 C6 H61 118.4 no
C7 C6 H61 118.4 no
C6 C7 C12 120.4(3) yes
C6 C7 H71 119.8 no
C12 C7 H71 119.8 no
C3 C8 C9 132.0(3) yes
C3 C8 C13 107.6(3) yes
C9 C8 C13 120.4(3) yes
C8 C9 C10 117.8(4) yes
C8 C9 H91 121.1 no
C10 C9 H91 121.1 no
C9 C10 C11 122.8(4) yes
C9 C10 H101 118.6 no
C11 C10 H101 118.6 no
C10 C11 C12 120.4(3) yes
C10 C11 H111 119.8 no
C12 C11 H111 119.8 no
C7 C12 C11 127.9(4) yes
C7 C12 C13 115.6(4) yes
C11 C12 C13 116.5(4) yes
C4 C13 C8 114.1(3) yes
C4 C13 C12 123.7(3) yes
C8 C13 C12 122.1(3) yes
N1 C14 C15 118.4(3) yes
N1 C14 C19 118.8(3) yes
C15 C14 C19 122.8(3) yes
C14 C15 C16 117.3(3) yes
C14 C15 C20 122.3(3) yes
C16 C15 C20 120.4(3) yes
C15 C16 C17 121.7(3) yes
C15 C16 H161 119.1 no
C17 C16 H161 119.1 no
C16 C17 C18 118.9(3) yes
C16 C17 C21 120.8(3) yes
C18 C17 C21 120.3(3) yes
C17 C18 C19 122.0(3) yes
C17 C18 H181 119.0 no
C19 C18 H181 119.0 no
C14 C19 C18 117.2(3) yes
C14 C19 C22 122.6(3) yes
C18 C19 C22 120.1(3) yes
C15 C20 H201 109.5 no
C15 C20 H202 109.5 no
H201 C20 H202 109.5 no
C15 C20 H203 109.5 no
H201 C20 H203 109.5 no
H202 C20 H203 109.5 no
C17 C21 H211 109.5 no
C17 C21 H212 109.5 no
H211 C21 H212 109.5 no
C17 C21 H213 109.5 no
H211 C21 H213 109.5 no
H212 C21 H213 109.5 no
C19 C22 H221 109.5 no
C19 C22 H222 109.5 no
H221 C22 H222 109.5 no
C19 C22 H223 109.5 no
H221 C22 H223 109.5 no
H222 C22 H223 109.5 no
N2 C23 C24 117.9(3) yes
N2 C23 C28 119.3(3) yes
C24 C23 C28 122.6(3) yes
C23 C24 C25 117.3(3) yes
C23 C24 C29 122.0(3) yes
C25 C24 C29 120.7(3) yes
C24 C25 C26 122.0(3) yes
C24 C25 H251 119.0 no
C26 C25 H251 119.0 no
C25 C26 C27 118.8(3) yes
C25 C26 C30 120.4(3) yes
C27 C26 C30 120.8(3) yes
C26 C27 C28 122.3(3) yes
C26 C27 H271 118.9 no
C28 C27 H271 118.9 no
C23 C28 C27 116.9(3) yes
C23 C28 C31 122.0(3) yes
C27 C28 C31 121.1(3) yes
C24 C29 H291 109.5 no
C24 C29 H292 109.5 no
H291 C29 H292 109.5 no
C24 C29 H293 109.5 no
H291 C29 H293 109.5 no
H292 C29 H293 109.5 no
C26 C30 H301 109.5 no
C26 C30 H302 109.5 no
H301 C30 H302 109.5 no
C26 C30 H303 109.5 no
H301 C30 H303 109.5 no
H302 C30 H303 109.5 no
C28 C31 H311 109.5 no
C28 C31 H312 109.5 no
H311 C31 H312 109.5 no
C28 C31 H313 109.5 no
H311 C31 H313 109.5 no
H312 C31 H313 109.5 no
F1 B1 F2 107.4(3) yes
F1 B1 F3 108.1(3) yes
F2 B1 F3 110.4(3) yes
F1 B1 F4 108.5(3) yes
F2 B1 F4 110.9(3) yes
F3 B1 F4 111.3(3) yes
Cl1 C32 Cl2 111.6(3) yes
Cl1 C32 H321 108.9 no
Cl2 C32 H321 108.9 no
Cl1 C32 H322 108.9 no
Cl2 C32 H322 108.9 no
H321 C32 H322 109.5 no

loop_
_geom_bond_atom_site_label_1
_geom_bond_atom_site_label_2
_geom_bond_distance
_geom_bond_publ_flag
C1 N1 1.315(4) yes
C1 N2 1.313(4) yes
C1 H1 0.88(4) yes
N1 C2 1.496(4) yes
N1 C14 1.442(4) yes
C2 C3 1.560(4) yes
C2 C4 1.520(4) yes
C2 H21 1.000 no
C3 N2 1.494(4) yes
C3 C8 1.517(4) yes
C3 H31 1.000 no
N2 C23 1.442(4) yes
C4 C5 1.367(5) yes
C4 C13 1.397(5) yes
C5 C6 1.431(6) yes
C5 H51 1.000 no
C6 C7 1.358(7) yes
C6 H61 1.000 no
C7 C12 1.413(6) yes
C7 H71 1.000 no
C8 C9 1.371(5) yes
C8 C13 1.404(5) yes
C9 C10 1.415(6) yes
C9 H91 1.000 no
C10 C11 1.368(7) yes
C10 H101 1.000 no
C11 C12 1.416(6) yes
C11 H111 1.000 no
C12 C13 1.419(5) yes
C14 C15 1.397(4) yes
C14 C19 1.393(4) yes
C15 C16 1.393(5) yes
C15 C20 1.507(5) yes
C16 C17 1.385(5) yes
C16 H161 1.000 no
C17 C18 1.384(5) yes
C17 C21 1.516(5) yes
C18 C19 1.390(5) yes
C18 H181 1.000 no
C19 C22 1.508(4) yes
C20 H201 1.000 no
C20 H202 1.000 no
C20 H203 1.000 no
C21 H211 1.000 no
C21 H212 1.000 no
C21 H213 1.000 no
C22 H221 1.000 no
C22 H222 1.000 no
C22 H223 1.000 no
C23 C24 1.397(4) yes
C23 C28 1.404(4) yes
C24 C25 1.394(5) yes
C24 C29 1.510(4) yes
C25 C26 1.382(5) yes
C25 H251 1.000 no
C26 C27 1.386(5) yes
C26 C30 1.519(5) yes
C27 C28 1.391(5) yes
C27 H271 1.000 no
C28 C31 1.504(4) yes
C29 H291 1.000 no
C29 H292 1.000 no
C29 H293 1.000 no
C30 H301 1.000 no
C30 H302 1.000 no
C30 H303 1.000 no
C31 H311 1.000 no
C31 H312 1.000 no
C31 H313 1.000 no
B1 F1 1.385(4) yes
B1 F2 1.367(4) yes
B1 F3 1.391(4) yes
B1 F4 1.363(4) yes
C32 Cl1 1.751(8) yes
C32 Cl2 1.790(9) yes
C32 H321 1.000 no
C32 H322 1.000 no

loop_
_geom_contact_atom_site_label_1
_geom_contact_atom_site_label_2
_geom_contact_site_symmetry_2
_geom_contact_distance
_geom_contact_publ_flag
C1 F3 3_555 3.149(3) yes
C1 F4 . 2.899(3) yes
